data_7060427
loop_
_publ_author_name
'Starynowicz, Przemys\/law'

_publ_section_title
;
 Complexes of divalent europium with dotp and dotpph
;
_journal_issue 13
_journal_name_full 'New Journal of Chemistry'
_journal_page_first 5879
_journal_page_last 5889
_journal_paper_doi 10.1039/D1NJ00393C
_journal_volume 45
_journal_year 2021
_chemical_formula_sum 'C12 H64 Eu N4 Na6 O32 P4'
_chemical_formula_weight 1190.45
_space_group_crystal_system triclinic
_space_group_IT_number 2
_space_group_name_Hall '-P 1'
_space_group_name_H-M_alt 'P -1'
_atom_sites_solution_hydrogens mixed
_atom_sites_solution_primary vecmap
_atom_sites_solution_secondary difmap
_audit_creation_method SHELXL-2017/1
_audit_update_record
;
2021-02-15 deposited with the CCDC.	2021-02-19 downloaded from the CCDC.
;
_cell_angle_alpha 66.17(2)
_cell_angle_beta 66.53(2)
_cell_angle_gamma 66.61(2)
_cell_formula_units_Z 2
_cell_length_a 12.070(2)
_cell_length_b 14.792(2)
_cell_length_c 15.045(2)
_cell_measurement_reflns_used 20420
_cell_measurement_temperature 100.00(11)
_cell_measurement_theta_max 31.2590
_cell_measurement_theta_min 3.2610
_cell_volume 2162.8(7)
_computing_cell_refinement 'CrysAlisPro 1.171.39.46 (Rigaku OD, 2018)'
_computing_data_collection 'CrysAlisPro 1.171.39.46 (Rigaku OD, 2018)'
_computing_data_reduction 'CrysAlisPro 1.171.39.46 (Rigaku OD, 2018)'
_computing_molecular_graphics
;
DIAMOND ver. 6.4.6, Crystal Impact GbR, Bonn, Germany
Author: Klaus Brandenburg
;
_computing_publication_material 'publCIF ver.  1.9.21_c and manual editing'
_computing_structure_refinement 'SHELXL-2017/1 (Sheldrick, 2017)'
_computing_structure_solution SHELXS
_diffrn_ambient_temperature 100(1)
_diffrn_detector 'CCD plate'
_diffrn_detector_area_resol_mean 10.3456
_diffrn_detector_type Ruby
_diffrn_measured_fraction_theta_full 0.998
_diffrn_measured_fraction_theta_max 0.940
_diffrn_measurement_device 'four-circle diffractometer'
_diffrn_measurement_device_type 'Xcalibur, Ruby, Gemini ultra'
_diffrn_measurement_method '\w scans'
_diffrn_radiation_monochromator graphite
_diffrn_radiation_probe x-ray
_diffrn_radiation_type 'Mo K\a'
_diffrn_radiation_wavelength 0.71073
_diffrn_reflns_av_R_equivalents 0.0475
_diffrn_reflns_av_unetI/netI 0.0446
_diffrn_reflns_Laue_measured_fraction_full 0.998
_diffrn_reflns_Laue_measured_fraction_max 0.940
_diffrn_reflns_limit_h_max 17
_diffrn_reflns_limit_h_min -17
_diffrn_reflns_limit_k_max 21
_diffrn_reflns_limit_k_min -22
_diffrn_reflns_limit_l_max 22
_diffrn_reflns_limit_l_min -22
_diffrn_reflns_number 65110
_diffrn_reflns_point_group_measured_fraction_full 0.998
_diffrn_reflns_point_group_measured_fraction_max 0.940
_diffrn_reflns_theta_full 27.500
_diffrn_reflns_theta_max 32.015
_diffrn_reflns_theta_min 3.149
_diffrn_source 'fine-focus sealed X-ray tube'
_diffrn_source_type 'Enhance (Mo) X-ray Source'
_exptl_absorpt_coefficient_mu 1.760
_exptl_absorpt_correction_T_max 0.901
_exptl_absorpt_correction_T_min 0.821
_exptl_absorpt_correction_type analytical
_exptl_absorpt_process_details
;
CrysAlisPro 1.171.39.46 (Rigaku Oxford Diffraction, 2018)
Analytical numeric absorption correction using a multifaceted crystal
			model based on expressions derived by R.C. Clark & J.S. Reid.
(Clark, R. C. & Reid, J. S. (1995). Acta Cryst. A51, 887-897)
Empirical absorption correction using spherical harmonics,
 implemented in SCALE3 ABSPACK scaling algorithm.
;
_exptl_crystal_colour yellow
_exptl_crystal_density_diffrn 1.828
_exptl_crystal_description irregular
_exptl_crystal_F_000 1218
_exptl_crystal_size_max 0.154
_exptl_crystal_size_mid 0.140
_exptl_crystal_size_min 0.081
_refine_diff_density_max 2.396
_refine_diff_density_min -1.215
_refine_diff_density_rms 0.147
_refine_ls_extinction_method none
_refine_ls_goodness_of_fit_ref 1.086
_refine_ls_hydrogen_treatment mixed
_refine_ls_matrix_type full
_refine_ls_number_parameters 652
_refine_ls_number_reflns 14129
_refine_ls_number_restraints 31
_refine_ls_restrained_S_all 1.085
_refine_ls_R_factor_all 0.0510
_refine_ls_R_factor_gt 0.0409
_refine_ls_shift/su_max 0.001
_refine_ls_shift/su_mean 0.000
_refine_ls_structure_factor_coef Fsqd
_refine_ls_weighting_details 'w=1/[\s^2^(Fo^2^)+(0.0300P)^2^+7.0000P] where P=(Fo^2^+2Fc^2^)/3'
_refine_ls_weighting_scheme calc
_refine_ls_wR_factor_gt 0.0895
_refine_ls_wR_factor_ref 0.0937
_reflns_Friedel_coverage 0.000
_reflns_number_gt 12391
_reflns_number_total 14129
_reflns_threshold_expression 'I > 2\s(I)'
_cod_data_source_file d1nj00393c2.cif
_cod_data_source_block eudotp
_cod_depositor_comments 'Adding full bibliography for 7060427--7060428.cif.'
_cod_original_cell_volume 2162.8(8)
_cod_database_code 7060427
_shelx_shelxl_version_number 2017/1
_shelx_space_group_comment
;
The symmetry employed for this shelxl refinement is uniquely defined
by the following loop, which should always be used as a source of
symmetry information in preference to the above space-group names.
They are only intended as comments.
;

loop_
_space_group_symop_operation_xyz
'x, y, z'
'-x, -y, -z'

loop_
_atom_site_label
_atom_site_type_symbol
_atom_site_fract_x
_atom_site_fract_y
_atom_site_fract_z
_atom_site_U_iso_or_equiv
_atom_site_adp_type
_atom_site_occupancy
_atom_site_site_symmetry_order
_atom_site_calc_flag
_atom_site_refinement_flags_posn
_atom_site_refinement_flags_adp
_atom_site_refinement_flags_occupancy
_atom_site_disorder_assembly
_atom_site_disorder_group
Eu Eu 0.25208(2) 0.22260(2) 0.27386(2) 0.00901(4) Uani 1 1 d . . . . .
P1 P 0.33629(7) 0.39832(6) 0.32494(6) 0.01137(14) Uani 1 1 d . . . . .
P2 P 0.54606(7) 0.02320(6) 0.31332(6) 0.01092(14) Uani 1 1 d . . . . .
P3 P 0.14417(8) 0.00734(7) 0.33149(7) 0.01824(17) Uani 1 1 d . . . . .
P4 P -0.06600(7) 0.39987(6) 0.31776(6) 0.01267(14) Uani 1 1 d . . . . .
O11 O 0.3092(2) 0.29435(17) 0.36943(17) 0.0155(4) Uani 1 1 d . . . . .
O12 O 0.4749(2) 0.38700(18) 0.30579(18) 0.0171(4) Uani 1 1 d . . . . .
O13 O 0.2502(2) 0.47085(18) 0.38975(18) 0.0170(4) Uani 1 1 d . . . . .
O21 O 0.4053(2) 0.05836(17) 0.36142(17) 0.0163(4) Uani 1 1 d . . . . .
O22 O 0.5862(2) -0.07619(17) 0.28548(17) 0.0158(4) Uani 1 1 d . . . . .
O23 O 0.6244(2) 0.01174(19) 0.37745(19) 0.0205(5) Uani 1 1 d . . . . .
O31 O 0.1019(2) 0.10784(17) 0.35810(19) 0.0165(4) Uani 1 1 d . . . . .
O32 O 0.2063(2) -0.08489(18) 0.4068(2) 0.0216(5) Uani 1 1 d . . . . .
O33 O 0.0358(3) -0.0116(2) 0.3192(2) 0.0280(6) Uani 1 1 d . . . . .
O41 O 0.0472(2) 0.3419(2) 0.35804(18) 0.0211(5) Uani 1 1 d . . . . .
O42 O -0.0968(2) 0.51720(17) 0.29140(17) 0.0148(4) Uani 1 1 d . . . . .
O43 O -0.1817(2) 0.36316(19) 0.3891(2) 0.0268(6) Uani 1 1 d . . . . .
OW1 O 0.1634(2) 0.1125(2) 0.5074(2) 0.0243(5) Uani 1 1 d D . . . .
N1 N 0.3321(2) 0.39187(19) 0.14253(19) 0.0113(5) Uani 1 1 d . . . . .
N2 N 0.4909(2) 0.1746(2) 0.1385(2) 0.0135(5) Uani 1 1 d . . . . .
N3 N 0.2670(3) 0.1300(2) 0.1448(2) 0.0170(5) Uani 1 1 d . . . . .
N4 N 0.1069(2) 0.3511(2) 0.1419(2) 0.0138(5) Uani 1 1 d . . . . .
C1 C 0.4710(3) 0.3600(2) 0.1000(2) 0.0147(6) Uani 1 1 d . . . . .
H1A H 0.509866 0.342510 0.152356 0.018 Uiso 1 1 calc R U . . .
H1B H 0.497116 0.417742 0.045667 0.018 Uiso 1 1 calc R U . . .
C2 C 0.5176(3) 0.2690(2) 0.0595(2) 0.0169(6) Uani 1 1 d . . . . .
H2A H 0.478287 0.286407 0.007498 0.020 Uiso 1 1 calc R U . . .
H2B H 0.607767 0.255574 0.028256 0.020 Uiso 1 1 calc R U . . .
C3 C 0.4997(3) 0.1008(3) 0.0903(2) 0.0180(6) Uani 1 1 d . . . . .
H3A H 0.512413 0.032028 0.137544 0.022 Uiso 1 1 calc R U . . .
H3B H 0.572255 0.100275 0.031031 0.022 Uiso 1 1 calc R U . . .
C4 C 0.3823(3) 0.1278(3) 0.0590(3) 0.0210(7) Uani 1 1 d . . . . .
H4A H 0.372649 0.194733 0.008642 0.025 Uiso 1 1 calc R U . . .
H4B H 0.393188 0.077623 0.027904 0.025 Uiso 1 1 calc R U . . .
C5 C 0.1532(3) 0.1847(3) 0.1081(3) 0.0205(7) Uani 1 1 d . . . . .
H5A H 0.079914 0.170664 0.163663 0.025 Uiso 1 1 calc R U . . .
H5B H 0.161050 0.157978 0.055926 0.025 Uiso 1 1 calc R U . . .
C6 C 0.1329(3) 0.3012(3) 0.0650(3) 0.0196(7) Uani 1 1 d . . . . .
H6A H 0.207340 0.314966 0.010923 0.024 Uiso 1 1 calc R U . . .
H6B H 0.062839 0.331548 0.036032 0.024 Uiso 1 1 calc R U . . .
C7 C 0.1333(3) 0.4525(2) 0.0935(2) 0.0142(6) Uani 1 1 d . . . . .
H7A H 0.089544 0.492552 0.141319 0.017 Uiso 1 1 calc R U . . .
H7B H 0.099945 0.489007 0.035549 0.017 Uiso 1 1 calc R U . . .
C8 C 0.2722(3) 0.4451(2) 0.0588(2) 0.0151(6) Uani 1 1 d . . . . .
H8A H 0.315336 0.408446 0.008086 0.018 Uiso 1 1 calc R U . . .
H8B H 0.282261 0.514055 0.027056 0.018 Uiso 1 1 calc R U . . .
C11 C 0.2957(3) 0.4610(2) 0.2047(2) 0.0127(5) Uani 1 1 d . . . . .
H11A H 0.205429 0.492462 0.219082 0.015 Uiso 1 1 calc R U . . .
H11B H 0.336004 0.515770 0.164938 0.015 Uiso 1 1 calc R U . . .
C21 C 0.5821(3) 0.1276(2) 0.1989(2) 0.0145(6) Uani 1 1 d . . . . .
H21A H 0.586495 0.181053 0.217999 0.017 Uiso 1 1 calc R U . . .
H21B H 0.664672 0.101433 0.156139 0.017 Uiso 1 1 calc R U . . .
C31 C 0.2653(3) 0.0227(3) 0.2085(3) 0.0213(7) Uani 1 1 d . . . . .
H31A H 0.346969 -0.014065 0.220823 0.026 Uiso 1 1 calc R U . . .
H31B H 0.254639 -0.010543 0.169689 0.026 Uiso 1 1 calc R U . . .
C41 C -0.0264(3) 0.3653(2) 0.2025(3) 0.0164(6) Uani 1 1 d . . . . .
H41A H -0.047553 0.301920 0.221461 0.020 Uiso 1 1 calc R U . . .
H41B H -0.078401 0.418724 0.160255 0.020 Uiso 1 1 calc R U . . .
Na1 Na 0.62914(13) -0.13733(10) 0.51489(10) 0.0168(3) Uani 1 1 d . . . . .
Na2 Na -0.48677(12) 0.61302(10) 0.39794(10) 0.0156(2) Uani 1 1 d . . . . .
Na3 Na -0.01190(13) -0.22832(10) 0.25810(10) 0.0191(3) Uani 1 1 d . . . . .
Na4 Na 0.10289(14) -0.18687(11) 0.55073(12) 0.0239(3) Uani 1 1 d . . . . .
Na5 Na 0.31216(13) -0.05639(11) 0.51566(11) 0.0212(3) Uani 1 1 d D . . . .
Na6 Na 0.10121(14) 0.31192(14) 0.49905(11) 0.0314(4) Uani 1 1 d . . . . .
OW2 O 0.0136(2) 0.59385(17) 0.37868(18) 0.0148(4) Uani 1 1 d D . . . .
OW3 O 0.7745(2) -0.22373(18) 0.37548(18) 0.0158(4) Uani 1 1 d D . . . .
OW4 O -0.4325(2) 0.43530(19) 0.41914(18) 0.0168(4) Uani 1 1 d D . . . .
OW5 O -0.3005(2) 0.60559(18) 0.42706(18) 0.0163(4) Uani 1 1 d D . . . .
OW6 O 0.2956(2) 0.6305(2) 0.4095(2) 0.0199(5) Uani 1 1 d . . . . .
OW7 O -0.0449(3) 0.6987(2) 0.1593(2) 0.0221(5) Uani 1 1 d D . . . .
OW8 O 0.5257(2) 0.20659(19) 0.4712(2) 0.0211(5) Uani 1 1 d D . . . .
OW9 O 0.4423(2) -0.20605(19) 0.3482(2) 0.0216(5) Uani 1 1 d D . . . .
OW10 O -0.1200(3) -0.0418(2) 0.2421(2) 0.0328(6) Uani 1 1 d D . . . .
OW11 O -0.3207(3) 0.6290(2) 0.2234(2) 0.0270(6) Uani 1 1 d D . . . .
OW12 O 0.5241(3) 0.5763(2) 0.1725(2) 0.0263(6) Uani 1 1 d D . . . .
OW13 O -0.1746(2) 0.1437(2) 0.3523(2) 0.0245(5) Uani 1 1 d . . . . .
OW14 O 0.0737(3) -0.2226(2) 0.3738(2) 0.0248(5) Uani 1 1 d D . . . .
OW15 O 0.7225(3) -0.1700(3) 0.1402(2) 0.0372(7) Uani 1 1 d D . . . .
OW16 O 0.6251(3) 0.2260(2) -0.1788(2) 0.0381(7) Uani 1 1 d D . . . .
OW17 O 0.8421(3) 0.1707(3) -0.1228(3) 0.0445(8) Uani 1 1 d D . . . .
OW18 O 0.7287(3) 0.3113(3) 0.2072(3) 0.0530(10) Uani 1 1 d D . . . .
OW19 O 0.1448(5) 0.7312(5) -0.0187(4) 0.0941(18) Uani 1 1 d . . . . .
OW20 O 0.8602(6) -0.0161(5) 0.0403(5) 0.0416(15) Uiso 0.5 1 d . . P . .
OW21 O 0.9023(11) 0.0795(9) 0.0548(9) 0.090(3) Uiso 0.5 1 d . . P . .
H1W1 H 0.113(5) 0.088(4) 0.564(2) 0.064(19) Uiso 1 1 d D . . . .
H2W1 H 0.134(5) 0.118(3) 0.461(4) 0.12(3) Uiso 1 1 d D . . . .
H1W2 H -0.010(4) 0.559(3) 0.359(3) 0.031(12) Uiso 1 1 d D . . . .
H1W3 H 0.754(4) -0.277(2) 0.386(4) 0.039(14) Uiso 1 1 d D . . . .
H2W3 H 0.726(4) -0.174(3) 0.341(3) 0.041(14) Uiso 1 1 d D . . . .
H1W4 H -0.455(5) 0.423(4) 0.379(3) 0.054(17) Uiso 1 1 d D . . . .
H2W4 H -0.3515(11) 0.415(4) 0.402(4) 0.049(16) Uiso 1 1 d D . . . .
H1W5 H -0.236(3) 0.572(3) 0.390(3) 0.020(10) Uiso 1 1 d D . . . .
H2W5 H -0.285(5) 0.581(4) 0.485(2) 0.047(16) Uiso 1 1 d D . . . .
H1W6 H 0.261(5) 0.624(4) 0.465(4) 0.027(13) Uiso 1 1 d . . . . .
H2W6 H 0.278(7) 0.587(6) 0.404(5) 0.08(2) Uiso 1 1 d . . . . .
H1W7 H -0.063(5) 0.641(2) 0.190(4) 0.057(18) Uiso 1 1 d D . . . .
H2W7 H 0.003(6) 0.703(7) 0.098(2) 0.11(3) Uiso 1 1 d D . . . .
H1W8 H 0.520(6) 0.258(3) 0.418(3) 0.058(18) Uiso 1 1 d D . . . .
H2W8 H 0.523(6) 0.225(5) 0.520(3) 0.08(2) Uiso 1 1 d D . . . .
H1W9 H 0.3657(17) -0.168(3) 0.363(3) 0.027(12) Uiso 1 1 d D . . . .
H2W9 H 0.489(4) -0.166(3) 0.327(4) 0.041(14) Uiso 1 1 d D . . . .
H1W0 H -0.163(4) 0.002(3) 0.276(3) 0.046(15) Uiso 1 1 d D . . . .
H1WA H -0.329(4) 0.6943(10) 0.198(3) 0.013(9) Uiso 1 1 d D . . . .
H2WA H -0.249(3) 0.603(5) 0.235(5) 0.08(2) Uiso 1 1 d D . . . .
H1WB H 0.580(4) 0.583(5) 0.190(4) 0.060(18) Uiso 1 1 d D . . . .
H2WB H 0.518(6) 0.515(2) 0.210(4) 0.07(2) Uiso 1 1 d D . . . .
H1WD H 0.080(5) -0.1607(16) 0.346(3) 0.035(13) Uiso 1 1 d D . . . .
H2WD H 0.145(3) -0.265(4) 0.381(5) 0.07(2) Uiso 1 1 d D . . . .
H1WE H 0.677(5) -0.138(4) 0.185(3) 0.060(18) Uiso 1 1 d D . . . .
H2WE H 0.787(9) -0.218(8) 0.157(11) 0.28(8) Uiso 1 1 d D . . . .
H1WF H 0.607(5) 0.2904(13) -0.186(4) 0.038(14) Uiso 1 1 d D . . . .
H1WG H 0.780(4) 0.204(5) -0.148(5) 0.09(3) Uiso 1 1 d D . . . .
H1WH H 0.6481(12) 0.335(4) 0.227(4) 0.042(14) Uiso 1 1 d D . . . .
H2WH H 0.762(11) 0.250(4) 0.242(8) 0.22(6) Uiso 1 1 d D . . . .

loop_
_atom_site_aniso_label
_atom_site_aniso_U_11
_atom_site_aniso_U_22
_atom_site_aniso_U_33
_atom_site_aniso_U_23
_atom_site_aniso_U_13
_atom_site_aniso_U_12
Eu 0.00822(6) 0.00741(6) 0.01145(7) -0.00345(5) -0.00409(5) -0.00024(5)
P1 0.0107(3) 0.0099(3) 0.0152(4) -0.0048(3) -0.0058(3) -0.0012(3)
P2 0.0103(3) 0.0086(3) 0.0120(3) -0.0020(3) -0.0040(3) -0.0010(3)
P3 0.0171(4) 0.0124(4) 0.0276(4) -0.0071(3) -0.0106(3) -0.0010(3)
P4 0.0087(3) 0.0090(3) 0.0168(4) -0.0028(3) -0.0028(3) -0.0008(3)
O11 0.0223(11) 0.0115(10) 0.0163(11) 0.0007(8) -0.0119(9) -0.0067(9)
O12 0.0131(10) 0.0178(11) 0.0233(12) -0.0070(9) -0.0083(9) -0.0029(9)
O13 0.0145(10) 0.0202(11) 0.0185(11) -0.0112(9) -0.0066(9) 0.0006(9)
O21 0.0131(10) 0.0119(10) 0.0169(11) -0.0028(9) -0.0010(8) -0.0013(8)
O22 0.0170(10) 0.0099(10) 0.0181(11) -0.0060(9) -0.0052(9) 0.0007(8)
O23 0.0293(13) 0.0172(11) 0.0204(12) 0.0012(9) -0.0159(10) -0.0096(10)
O31 0.0150(10) 0.0119(10) 0.0251(12) -0.0054(9) -0.0089(9) -0.0029(8)
O32 0.0187(11) 0.0141(11) 0.0265(13) -0.0026(10) -0.0076(10) -0.0014(9)
O33 0.0246(13) 0.0219(13) 0.0468(17) -0.0158(12) -0.0185(12) -0.0015(11)
O41 0.0164(11) 0.0242(12) 0.0153(11) -0.0090(10) -0.0061(9) 0.0062(9)
O42 0.0145(10) 0.0107(10) 0.0174(11) -0.0041(8) -0.0032(8) -0.0031(8)
O43 0.0142(11) 0.0136(11) 0.0394(16) -0.0059(11) 0.0047(10) -0.0053(9)
OW1 0.0181(12) 0.0335(15) 0.0195(12) -0.0103(11) -0.0056(10) -0.0026(11)
N1 0.0089(10) 0.0104(11) 0.0109(11) -0.0018(9) -0.0031(9) -0.0002(9)
N2 0.0146(12) 0.0105(11) 0.0118(11) -0.0020(9) -0.0056(9) 0.0006(9)
N3 0.0190(13) 0.0134(12) 0.0203(13) -0.0077(11) -0.0127(11) 0.0040(10)
N4 0.0154(12) 0.0137(12) 0.0147(12) -0.0069(10) -0.0079(10) -0.0001(10)
C1 0.0079(12) 0.0105(13) 0.0159(14) 0.0005(11) -0.0002(11) -0.0006(10)
C2 0.0150(14) 0.0140(14) 0.0106(13) -0.0010(11) -0.0014(11) 0.0020(11)
C3 0.0188(15) 0.0179(15) 0.0147(14) -0.0083(12) -0.0067(12) 0.0031(12)
C4 0.0257(17) 0.0185(15) 0.0178(15) -0.0100(13) -0.0128(13) 0.0062(13)
C5 0.0272(17) 0.0164(15) 0.0254(17) -0.0117(13) -0.0185(14) 0.0034(13)
C6 0.0257(16) 0.0167(15) 0.0196(15) -0.0082(13) -0.0153(13) 0.0029(13)
C7 0.0149(13) 0.0126(13) 0.0135(13) -0.0033(11) -0.0082(11) 0.0015(11)
C8 0.0144(13) 0.0142(14) 0.0088(13) -0.0018(11) -0.0030(11) 0.0018(11)
C11 0.0118(12) 0.0079(12) 0.0166(14) -0.0032(11) -0.0052(11) -0.0004(10)
C21 0.0125(13) 0.0125(13) 0.0138(14) 0.0006(11) -0.0046(11) -0.0024(11)
C31 0.0284(17) 0.0119(14) 0.0231(17) -0.0064(13) -0.0127(14) 0.0016(13)
C41 0.0138(13) 0.0130(14) 0.0259(16) -0.0072(12) -0.0115(12) 0.0004(11)
Na1 0.0219(6) 0.0133(6) 0.0154(6) -0.0019(5) -0.0097(5) -0.0032(5)
Na2 0.0149(6) 0.0135(6) 0.0183(6) -0.0039(5) -0.0055(5) -0.0039(5)
Na3 0.0191(6) 0.0159(6) 0.0181(6) -0.0034(5) -0.0028(5) -0.0050(5)
Na4 0.0236(7) 0.0172(7) 0.0278(8) -0.0041(6) -0.0099(6) -0.0028(6)
Na5 0.0222(7) 0.0174(6) 0.0232(7) -0.0037(6) -0.0079(6) -0.0056(5)
Na6 0.0240(7) 0.0430(10) 0.0202(7) -0.0196(7) -0.0134(6) 0.0151(7)
OW2 0.0129(10) 0.0129(10) 0.0202(11) -0.0082(9) -0.0050(8) -0.0013(8)
OW3 0.0159(10) 0.0128(10) 0.0175(11) -0.0035(9) -0.0083(9) -0.0003(9)
OW4 0.0149(10) 0.0180(11) 0.0200(11) -0.0071(9) -0.0069(9) -0.0037(9)
OW5 0.0127(10) 0.0170(11) 0.0194(11) -0.0088(9) -0.0044(9) -0.0010(9)
OW6 0.0212(12) 0.0203(12) 0.0204(13) -0.0076(10) -0.0037(10) -0.0085(10)
OW7 0.0272(13) 0.0158(12) 0.0177(12) -0.0044(10) -0.0028(10) -0.0047(10)
OW8 0.0248(12) 0.0159(11) 0.0250(13) -0.0044(10) -0.0149(11) -0.0021(10)
OW9 0.0157(11) 0.0140(11) 0.0312(14) -0.0063(10) -0.0052(10) -0.0023(9)
OW10 0.0285(14) 0.0249(14) 0.0446(18) -0.0134(13) -0.0118(13) -0.0023(12)
OW11 0.0265(14) 0.0239(13) 0.0332(15) -0.0075(12) -0.0141(12) -0.0048(11)
OW12 0.0327(15) 0.0268(14) 0.0235(13) -0.0021(11) -0.0109(11) -0.0148(12)
OW13 0.0234(12) 0.0249(13) 0.0241(13) -0.0047(11) -0.0064(10) -0.0087(10)
OW14 0.0223(13) 0.0224(13) 0.0306(14) -0.0083(11) -0.0040(11) -0.0103(11)
OW15 0.0396(17) 0.0387(17) 0.0250(14) -0.0179(13) -0.0144(13) 0.0110(14)
OW16 0.0449(18) 0.0308(16) 0.0337(16) -0.0133(14) -0.0162(14) 0.0032(14)
OW17 0.0239(15) 0.050(2) 0.0419(19) 0.0009(16) -0.0043(14) -0.0125(15)
OW18 0.0185(15) 0.062(2) 0.051(2) 0.0118(19) -0.0125(15) -0.0106(16)
OW19 0.063(3) 0.134(5) 0.060(3) -0.032(3) 0.033(2) -0.049(3)

loop_
_atom_type_symbol
_atom_type_description
_atom_type_scat_dispersion_real
_atom_type_scat_dispersion_imag
_atom_type_scat_source
C C 0.0033 0.0016 'International Tables Vol C Tables 4.2.6.8 and 6.1.1.4'
H H 0.0000 0.0000 'International Tables Vol C Tables 4.2.6.8 and 6.1.1.4'
N N 0.0061 0.0033 'International Tables Vol C Tables 4.2.6.8 and 6.1.1.4'
O O 0.0106 0.0060 'International Tables Vol C Tables 4.2.6.8 and 6.1.1.4'
Na Na 0.0362 0.0249 'International Tables Vol C Tables 4.2.6.8 and 6.1.1.4'
P P 0.1023 0.0942 'International Tables Vol C Tables 4.2.6.8 and 6.1.1.4'
Eu Eu -0.1578 3.6682 'International Tables Vol C Tables 4.2.6.8 and 6.1.1.4'

loop_
_geom_angle_atom_site_label_1
_geom_angle_atom_site_label_2
_geom_angle_atom_site_label_3
_geom_angle
_geom_angle_site_symmetry_1
_geom_angle_site_symmetry_3
_geom_angle_publ_flag
O11 Eu O31 123.78(8) . . ?
O11 Eu O41 72.67(8) . . ?
O31 Eu O41 78.20(8) . . ?
O11 Eu O21 78.74(7) . . ?
O31 Eu O21 83.38(7) . . ?
O41 Eu O21 128.18(8) . . ?
O11 Eu N3 162.54(8) . . ?
O31 Eu N3 68.82(8) . . ?
O41 Eu N3 124.12(8) . . ?
O21 Eu N3 91.90(8) . . ?
O11 Eu N1 71.36(7) . . ?
O31 Eu N1 155.07(7) . . ?
O41 Eu N1 89.60(8) . . ?
O21 Eu N1 120.78(7) . . ?
N3 Eu N1 101.86(8) . . ?
O11 Eu N4 120.81(7) . . ?
O31 Eu N4 88.95(8) . . ?
O41 Eu N4 67.82(8) . . ?
O21 Eu N4 159.69(7) . . ?
N3 Eu N4 67.79(8) . . ?
N1 Eu N4 66.23(8) . . ?
O11 Eu N2 97.11(8) . . ?
O31 Eu N2 124.39(8) . . ?
O41 Eu N2 155.89(8) . . ?
O21 Eu N2 68.31(8) . . ?
N3 Eu N2 65.59(8) . . ?
N1 Eu N2 66.32(8) . . ?
N4 Eu N2 101.44(8) . . ?
O11 Eu OW1 70.73(7) . . ?
O31 Eu OW1 54.35(7) . . ?
O41 Eu OW1 70.29(8) . . ?
O21 Eu OW1 59.71(7) . . ?
N3 Eu OW1 117.22(8) . . ?
N1 Eu OW1 140.90(8) . . ?
N4 Eu OW1 128.78(8) . . ?
N2 Eu OW1 127.92(7) . . ?
O11 P1 O13 112.32(14) . . ?
O11 P1 O12 111.80(14) . . ?
O13 P1 O12 111.03(13) . . ?
O11 P1 C11 107.05(13) . . ?
O13 P1 C11 104.72(13) . . ?
O12 P1 C11 109.57(14) . . ?
O21 P2 O23 113.27(14) . . ?
O21 P2 O22 112.64(13) . . ?
O23 P2 O22 110.00(14) . . ?
O21 P2 C21 105.79(14) . . ?
O23 P2 C21 105.10(14) . . ?
O22 P2 C21 109.64(14) . . ?
O32 P3 O31 112.39(14) . . ?
O32 P3 O33 111.46(15) . . ?
O31 P3 O33 111.60(14) . . ?
O32 P3 C31 106.67(15) . . ?
O31 P3 C31 106.47(15) . . ?
O33 P3 C31 107.89(17) . . ?
O41 P4 O43 112.11(16) . . ?
O41 P4 O42 113.19(14) . . ?
O43 P4 O42 110.71(13) . . ?
O41 P4 C41 105.76(14) . . ?
O43 P4 C41 105.41(16) . . ?
O42 P4 C41 109.21(14) . . ?
P1 O11 Na1 137.62(13) . 2_656 ?
P1 O11 Na6 107.89(13) . . ?
Na1 O11 Na6 84.97(9) 2_656 . ?
P1 O11 Eu 122.80(12) . . ?
Na1 O11 Eu 95.23(8) 2_656 . ?
Na6 O11 Eu 94.11(8) . . ?
P2 O21 Na1 108.25(13) . 2_656 ?
P2 O21 Na5 118.05(13) . . ?
Na1 O21 Na5 78.37(8) 2_656 . ?
P2 O21 Eu 124.05(13) . . ?
Na1 O21 Eu 90.46(8) 2_656 . ?
Na5 O21 Eu 117.22(9) . . ?
P2 O23 Na1 113.04(13) . . ?
P2 O23 Na5 157.64(16) . 2_656 ?
Na1 O23 Na5 79.34(9) . 2_656 ?
P3 O31 Na4 127.01(13) . 2_556 ?
P3 O31 Eu 118.36(13) . . ?
Na4 O31 Eu 113.84(9) 2_556 . ?
P3 O32 Na4 125.10(15) . . ?
P3 O32 Na5 119.85(14) . . ?
Na4 O32 Na5 89.99(10) . . ?
P4 O41 Na6 137.89(14) . . ?
P4 O41 Eu 125.05(13) . . ?
Na6 O41 Eu 96.88(9) . . ?
P4 O43 Na4 104.33(13) . 2_556 ?
Na5 OW1 Na1 75.35(9) . 2_656 ?
Na5 OW1 Na6 151.45(13) . . ?
Na1 OW1 Na6 76.33(9) 2_656 . ?
Na5 OW1 Eu 99.95(9) . . ?
Na1 OW1 Eu 76.70(8) 2_656 . ?
Na6 OW1 Eu 76.83(8) . . ?
C11 N1 C1 110.2(2) . . ?
C11 N1 C8 110.1(2) . . ?
C1 N1 C8 109.6(2) . . ?
C11 N1 Eu 105.38(17) . . ?
C1 N1 Eu 109.44(17) . . ?
C8 N1 Eu 112.05(18) . . ?
C2 N2 C21 109.5(3) . . ?
C2 N2 C3 109.7(2) . . ?
C21 N2 C3 110.3(2) . . ?
C2 N2 Eu 110.28(17) . . ?
C21 N2 Eu 106.42(17) . . ?
C3 N2 Eu 110.61(19) . . ?
C4 N3 C5 110.7(3) . . ?
C4 N3 C31 109.5(3) . . ?
C5 N3 C31 110.6(3) . . ?
C4 N3 Eu 113.8(2) . . ?
C5 N3 Eu 107.59(18) . . ?
C31 N3 Eu 104.46(19) . . ?
C41 N4 C7 109.2(2) . . ?
C41 N4 C6 109.5(2) . . ?
C7 N4 C6 111.2(3) . . ?
C41 N4 Eu 107.23(19) . . ?
C7 N4 Eu 110.33(17) . . ?
C6 N4 Eu 109.23(18) . . ?
N1 C1 C2 113.1(3) . . ?
N2 C2 C1 113.2(2) . . ?
N2 C3 C4 112.4(3) . . ?
N3 C4 C3 112.9(3) . . ?
N3 C5 C6 112.8(3) . . ?
N4 C6 C5 113.3(3) . . ?
N4 C7 C8 113.6(2) . . ?
N1 C8 C7 113.2(2) . . ?
N1 C11 P1 115.0(2) . . ?
N2 C21 P2 115.2(2) . . ?
N3 C31 P3 116.9(2) . . ?
N4 C41 P4 115.0(2) . . ?
O11 Na1 O23 164.78(11) 2_656 . ?
O11 Na1 OW8 83.48(9) 2_656 2_656 ?
O23 Na1 OW8 107.02(10) . 2_656 ?
O11 Na1 O21 87.08(9) 2_656 2_656 ?
O23 Na1 O21 96.74(9) . 2_656 ?
OW8 Na1 O21 119.70(10) 2_656 2_656 ?
O11 Na1 OW1 85.77(10) 2_656 2_656 ?
O23 Na1 OW1 81.46(10) . 2_656 ?
OW8 Na1 OW1 163.58(11) 2_656 2_656 ?
O21 Na1 OW1 71.93(9) 2_656 2_656 ?
O11 Na1 OW3 87.18(9) 2_656 . ?
O23 Na1 OW3 82.46(9) . . ?
OW8 Na1 OW3 87.25(9) 2_656 . ?
O21 Na1 OW3 151.53(10) 2_656 . ?
OW1 Na1 OW3 79.85(9) 2_656 . ?
OW9 Na2 OW4 167.29(11) 1_465 . ?
OW9 Na2 OW5 94.39(10) 1_465 . ?
OW4 Na2 OW5 95.60(9) . . ?
OW9 Na2 OW4 104.08(10) 1_465 2_466 ?
OW4 Na2 OW4 84.69(10) . 2_466 ?
OW5 Na2 OW4 84.64(9) . 2_466 ?
OW9 Na2 OW6 82.45(10) 1_465 1_455 ?
OW4 Na2 OW6 89.75(10) . 1_455 ?
OW5 Na2 OW6 165.50(10) . 1_455 ?
OW4 Na2 OW6 82.44(10) 2_466 1_455 ?
OW9 Na2 OW11 87.01(10) 1_465 . ?
OW4 Na2 OW11 88.00(10) . . ?
OW5 Na2 OW11 74.97(9) . . ?
OW4 Na2 OW11 157.55(10) 2_466 . ?
OW6 Na2 OW11 118.79(10) 1_455 . ?
OW7 Na3 OW14 157.32(11) 1_545 . ?
OW7 Na3 OW17 92.39(13) 1_545 2_655 ?
OW14 Na3 OW17 88.21(12) . 2_655 ?
OW7 Na3 OW3 91.40(10) 1_545 1_455 ?
OW14 Na3 OW3 95.78(10) . 1_455 ?
OW17 Na3 OW3 159.92(12) 2_655 1_455 ?
OW7 Na3 OW10 117.29(11) 1_545 . ?
OW14 Na3 OW10 85.36(11) . . ?
OW17 Na3 OW10 85.41(13) 2_655 . ?
OW3 Na3 OW10 75.35(10) 1_455 . ?
OW7 Na3 OW2 83.99(9) 1_545 1_545 ?
OW14 Na3 OW2 76.91(9) . 1_545 ?
OW17 Na3 OW2 123.69(12) 2_655 1_545 ?
OW3 Na3 OW2 76.33(9) 1_455 1_545 ?
OW10 Na3 OW2 144.67(11) . 1_545 ?
O32 Na4 O43 124.18(11) . 2_556 ?
O32 Na4 OW13 89.71(11) . 2_556 ?
O43 Na4 OW13 96.54(12) 2_556 2_556 ?
O32 Na4 O31 118.15(10) . 2_556 ?
O43 Na4 O31 117.63(11) 2_556 2_556 ?
OW13 Na4 O31 85.22(10) 2_556 2_556 ?
OW8 Na5 OW13 89.94(11) 2_656 2_556 ?
OW8 Na5 O21 102.56(10) 2_656 . ?
OW13 Na5 O21 164.28(11) 2_556 . ?
OW8 Na5 OW1 170.39(11) 2_656 . ?
OW13 Na5 OW1 94.98(11) 2_556 . ?
O21 Na5 OW1 74.12(10) . . ?
OW8 Na5 O23 88.86(10) 2_656 2_656 ?
OW13 Na5 O23 95.39(10) 2_556 2_656 ?
O21 Na5 O23 94.37(10) . 2_656 ?
OW1 Na5 O23 82.48(10) . 2_656 ?
OW8 Na5 O32 99.63(10) 2_656 . ?
OW13 Na5 O32 81.31(10) 2_556 . ?
O21 Na5 O32 87.16(9) . . ?
OW1 Na5 O32 89.28(9) . . ?
O23 Na5 O32 170.85(10) 2_656 . ?
O41 Na6 OW2 125.13(10) . 2_566 ?
O41 Na6 O11 78.30(9) . . ?
OW2 Na6 O11 135.82(11) 2_566 . ?
O41 Na6 OW3 157.13(10) . 2_656 ?
OW2 Na6 OW3 77.71(9) 2_566 2_656 ?
O11 Na6 OW3 85.17(9) . 2_656 ?
O41 Na6 OW14 95.14(11) . 2_556 ?
OW2 Na6 OW14 74.69(9) 2_566 2_556 ?
O11 Na6 OW14 146.30(11) . 2_556 ?
OW3 Na6 OW14 89.86(10) 2_656 2_556 ?
O41 Na6 OW1 83.34(10) . . ?
OW2 Na6 OW1 134.27(11) 2_566 . ?
O11 Na6 OW1 79.33(9) . . ?
OW3 Na6 OW1 78.10(9) 2_656 . ?
OW14 Na6 OW1 67.04(10) 2_556 . ?
Na6 OW2 Na3 81.88(9) 2_566 1_565 ?
Na3 OW3 Na6 80.59(9) 1_655 2_656 ?
Na3 OW3 Na1 135.85(11) 1_655 . ?
Na6 OW3 Na1 79.80(8) 2_656 . ?
Na2 OW4 Na2 95.31(10) . 2_466 ?
Na5 OW8 Na1 97.80(11) 2_656 2_656 ?
Na5 OW13 Na4 98.03(11) 2_556 2_556 ?
Na3 OW14 Na6 79.70(9) . 2_556 ?

loop_
_geom_bond_atom_site_label_1
_geom_bond_atom_site_label_2
_geom_bond_distance
_geom_bond_site_symmetry_2
_geom_bond_publ_flag
Eu O11 2.505(2) . yes
Eu O31 2.579(2) . yes
Eu O41 2.585(2) . yes
Eu O21 2.616(2) . yes
Eu N3 2.711(3) . yes
Eu N1 2.740(3) . yes
Eu N4 2.776(3) . yes
Eu N2 2.798(3) . yes
Eu OW1 3.148(3) . yes
P1 O11 1.521(2) . ?
P1 O13 1.528(2) . ?
P1 O12 1.531(2) . ?
P1 C11 1.834(3) . ?
P2 O21 1.518(2) . ?
P2 O23 1.523(2) . ?
P2 O22 1.530(2) . ?
P2 C21 1.824(3) . ?
P3 O32 1.524(3) . ?
P3 O31 1.532(2) . ?
P3 O33 1.532(3) . ?
P3 C31 1.839(4) . ?
P4 O41 1.509(3) . ?
P4 O43 1.528(3) . ?
P4 O42 1.535(2) . ?
P4 C41 1.833(3) . ?
O11 Na1 2.317(3) 2_656 ?
O11 Na6 2.483(3) . ?
O21 Na1 2.399(3) 2_656 ?
O21 Na5 2.405(3) . ?
O23 Na1 2.335(3) . ?
O23 Na5 2.419(3) 2_656 ?
O31 Na4 2.379(3) 2_556 ?
O32 Na4 2.286(3) . ?
O32 Na5 2.673(3) . ?
O41 Na6 2.288(3) . ?
O43 Na4 2.309(3) 2_556 ?
OW1 Na5 2.418(3) . ?
OW1 Na1 2.545(3) 2_656 ?
OW1 Na6 2.702(3) . ?
N1 C11 1.483(4) . ?
N1 C1 1.484(4) . ?
N1 C8 1.484(4) . ?
N2 C2 1.476(4) . ?
N2 C21 1.483(4) . ?
N2 C3 1.488(4) . ?
N3 C4 1.474(5) . ?
N3 C5 1.486(4) . ?
N3 C31 1.490(4) . ?
N4 C41 1.477(4) . ?
N4 C7 1.481(4) . ?
N4 C6 1.482(4) . ?
C1 C2 1.513(4) . ?
C3 C4 1.523(5) . ?
C5 C6 1.529(5) . ?
C7 C8 1.516(4) . ?
Na1 OW8 2.371(3) 2_656 ?
Na1 OW3 2.562(3) . ?
Na2 OW9 2.351(3) 1_465 ?
Na2 OW4 2.359(3) . ?
Na2 OW5 2.410(3) . ?
Na2 OW4 2.421(3) 2_466 ?
Na2 OW6 2.477(3) 1_455 ?
Na2 OW11 2.579(3) . ?
Na3 OW7 2.376(3) 1_545 ?
Na3 OW14 2.393(3) . ?
Na3 OW17 2.394(4) 2_655 ?
Na3 OW3 2.470(3) 1_455 ?
Na3 OW10 2.496(3) . ?
Na3 OW2 2.500(3) 1_545 ?
Na3 Na6 3.211(2) 2_556 ?
Na4 OW13 2.341(3) 2_556 ?
Na5 OW8 2.303(3) 2_656 ?
Na5 OW13 2.318(3) 2_556 ?
Na6 OW2 2.399(3) 2_566 ?
Na6 OW3 2.495(3) 2_656 ?
Na6 OW14 2.612(3) 2_556 ?
